data_4003495
loop_
_publ_author_name
'Han, Shujuan'
'Mutailipu, Miriding'
'Tudi, Abudukadi'
'Yang, Zhihua'
'Pan, Shilie'

_publ_section_title
;
 PbB5O7F3: A High-Performing Short-Wavelength Nonlinear Optical Material
;
_journal_name_full 'Chemistry of Materials'
_journal_paper_doi 10.1021/acs.chemmater.0c00150
_journal_year 2020
_chemical_formula_moiety '0.25(B20 F12 O28 Pb4)'
_chemical_formula_sum 'B5 F3 O7 Pb'
_chemical_formula_weight 430.24
_space_group_crystal_system orthorhombic
_space_group_IT_number 36
_space_group_name_Hall 'C 2c -2'
_space_group_name_H-M_alt 'C m c 21'
_audit_creation_date 2019-12-11
_audit_creation_method
; 
Olex2 1.2 
(compiled 2015.01.26 svn.r3150 for OlexSys, GUI svn.r1) 
;
_cell_angle_alpha 90
_cell_angle_beta 90
_cell_angle_gamma 90
_cell_formula_units_Z 4
_cell_length_a 10.025(10)
_cell_length_b 8.764(9)
_cell_length_c 8.073(8)
_cell_measurement_reflns_used 1043
_cell_measurement_temperature 296(2)
_cell_measurement_theta_max 27.41
_cell_measurement_theta_min 3.99
_cell_volume 709.3(12)
_computing_cell_refinement 'Bruker SMART'
_computing_data_collection 'Bruker SMART'
_computing_data_reduction 'Bruker SAINT'
_computing_molecular_graphics 'Olex2 (Dolomanov et al., 2009)'
_computing_publication_material 'Olex2 (Dolomanov et al., 2009)'
_computing_structure_refinement 'ShelXL (Sheldrick, 2008)'
_computing_structure_solution 'Bruker SHELXTL'
_diffrn_ambient_temperature 296.15
_diffrn_measured_fraction_theta_full 0.986
_diffrn_measured_fraction_theta_max 0.989
_diffrn_measurement_device_type 'CCD area detector'
_diffrn_measurement_method 'phi and omega scans'
_diffrn_radiation_monochromator graphite
_diffrn_radiation_type MoK\a
_diffrn_radiation_wavelength 0.71073
_diffrn_reflns_av_R_equivalents 0.0361
_diffrn_reflns_av_unetI/netI 0.0560
_diffrn_reflns_Laue_measured_fraction_full 0.986
_diffrn_reflns_Laue_measured_fraction_max 0.989
_diffrn_reflns_limit_h_max 12
_diffrn_reflns_limit_h_min -12
_diffrn_reflns_limit_k_max 11
_diffrn_reflns_limit_k_min -10
_diffrn_reflns_limit_l_max 9
_diffrn_reflns_limit_l_min -10
_diffrn_reflns_number 2143
_diffrn_reflns_point_group_measured_fraction_full 0.954
_diffrn_reflns_point_group_measured_fraction_max 0.944
_diffrn_reflns_theta_full 25.242
_diffrn_reflns_theta_max 27.509
_diffrn_reflns_theta_min 3.087
_exptl_absorpt_coefficient_mu 23.862
_exptl_absorpt_correction_T_max 0.7455
_exptl_absorpt_correction_T_min 0.4236
_exptl_absorpt_correction_type numerical
_exptl_absorpt_process_details
; 
SADABS-2014/5 (Bruker,2014/5) was used for absorption correction. 
wR2(int) was 0.1221 before and 0.0562 after correction. 
The Ratio of minimum to maximum transmission is 0.5682. 
The \l/2 correction factor is 0.00150. 
;
_exptl_crystal_density_diffrn 4.029
_exptl_crystal_description block
_exptl_crystal_F_000 760
_refine_diff_density_max 1.481
_refine_diff_density_min -1.422
_refine_diff_density_rms 0.212
_refine_ls_abs_structure_details
; 
 Flack x determined using 329 quotients [(I+)-(I-)]/[(I+)+(I-)] 
 (Parsons, Flack and Wagner, Acta Cryst. B69 (2013) 249-259). 
;
_refine_ls_abs_structure_Flack 0.016(16)
_refine_ls_extinction_method none
_refine_ls_goodness_of_fit_ref 0.948
_refine_ls_hydrogen_treatment undef
_refine_ls_matrix_type full
_refine_ls_number_parameters 79
_refine_ls_number_reflns 821
_refine_ls_number_restraints 13
_refine_ls_restrained_S_all 0.942
_refine_ls_R_factor_all 0.0261
_refine_ls_R_factor_gt 0.0252
_refine_ls_shift/su_max 0.000
_refine_ls_shift/su_mean 0.000
_refine_ls_structure_factor_coef Fsqd
_refine_ls_weighting_details 'w=1/[\s^2^(Fo^2^)] where P=(Fo^2^+2Fc^2^)/3'
_refine_ls_weighting_scheme calc
_refine_ls_wR_factor_gt 0.0418
_refine_ls_wR_factor_ref 0.0422
_reflns_Friedel_coverage 0.777
_reflns_Friedel_fraction_full 0.916
_reflns_Friedel_fraction_max 0.891
_reflns_number_gt 795
_reflns_number_total 821
_reflns_threshold_expression 'I > 2\s(I)'
_cod_data_source_file cm0c00150_si_002.cif
_cod_data_source_block 1
_cod_depositor_comments
;
The following automatic conversions were performed:

data item '_exptl_absorpt_correction_type' value 'Numerical' was
changed to 'numerical' in accordance with the
/home/data/users/saulius/crontab/automatic-downloads/rss-feeds/ACS/lib/dictionaries/cif_core.dic
dictionary named 'cif_core.dic' version 2.4.2 last updated on
2011-04-26.

Automatic conversion script
Id: cif_fix_values 7556 2019-12-06 15:28:31Z antanas 
;
_cod_original_cell_volume 709.3(13)
_cod_database_code 4003495
_shelx_space_group_comment
; 
The symmetry employed for this shelxl refinement is uniquely defined 
by the following loop, which should always be used as a source of 
symmetry information in preference to the above space-group names. 
They are only intended as comments. 
;
_olex2_refinement_description
; 
1. Uiso/Uaniso restraints and constraints 
Uanis(O1) \\sim Ueq, Uanis(O4) \\sim Ueq: with sigma of 0.005 and sigma for 
terminal atoms of 0.01 
;
_shelx_shelxl_version_number 2014/7
_olex2_submission_special_instructions 'No special instructions were received'

loop_
_space_group_symop_operation_xyz
'x, y, z'
'-x, -y, z+1/2'
'x, -y, z+1/2'
'-x, y, z'
'x+1/2, y+1/2, z'
'-x+1/2, -y+1/2, z+1/2'
'x+1/2, -y+1/2, z+1/2'
'-x+1/2, y+1/2, z'

loop_
_atom_site_label
_atom_site_type_symbol
_atom_site_fract_x
_atom_site_fract_y
_atom_site_fract_z
_atom_site_U_iso_or_equiv
_atom_site_adp_type
_atom_site_occupancy
_atom_site_site_symmetry_order
_atom_site_calc_flag
_atom_site_refinement_flags_posn
_atom_site_refinement_flags_adp
_atom_site_refinement_flags_occupancy
_atom_site_disorder_assembly
_atom_site_disorder_group
Pb1 Pb 0.5000 0.73131(5) 0.60694(17) 0.01013(14) Uani 1 2 d S T P . .
B1 B 0.3636(11) 1.1434(15) 0.5269(14) 0.011(2) Uani 1 1 d . . . . .
B2 B 0.2672(12) 1.2605(15) 0.7833(14) 0.011(2) Uani 1 1 d . . . . .
B3 B 0.5000 0.323(2) 0.7177(19) 0.012(4) Uani 1 2 d S T P . .
O1 O 0.2581(6) 1.1796(8) 0.6404(7) 0.0093(18) Uani 1 1 d . U . . .
O2 O 0.6525(8) 0.7800(10) 0.8717(9) 0.0149(17) Uani 1 1 d . . . . .
O3 O 0.3858(7) 0.3249(10) 0.8258(8) 0.0117(16) Uani 1 1 d . . . . .
O4 O 0.5000 0.1867(8) 0.600(3) 0.0055(15) Uani 1 2 d S TU P . .
F1 F 0.3671(6) 0.9849(7) 0.5028(8) 0.0197(15) Uani 1 1 d . . . . .
F2 F 0.5000 0.4562(9) 0.616(2) 0.023(2) Uani 1 2 d S T P . .

loop_
_atom_site_aniso_label
_atom_site_aniso_U_11
_atom_site_aniso_U_22
_atom_site_aniso_U_33
_atom_site_aniso_U_23
_atom_site_aniso_U_13
_atom_site_aniso_U_12
Pb1 0.0067(2) 0.0135(3) 0.0102(2) -0.0011(10) 0.000 0.000
B1 0.005(5) 0.022(7) 0.007(5) -0.003(5) -0.001(4) 0.002(4)
B2 0.006(6) 0.018(7) 0.008(5) 0.002(5) -0.001(4) 0.005(5)
B3 0.013(9) 0.021(11) 0.003(7) -0.003(6) 0.000 0.000
O1 0.007(3) 0.016(4) 0.005(4) -0.004(2) 0.001(2) -0.001(2)
O2 0.006(4) 0.030(6) 0.009(4) -0.005(4) 0.001(3) 0.002(4)
O3 0.004(4) 0.019(5) 0.012(4) -0.010(3) 0.000(3) 0.000(3)
O4 0.006(3) 0.007(3) 0.004(3) 0.001(6) 0.000 0.000
F1 0.011(3) 0.014(4) 0.035(4) -0.006(3) -0.007(3) -0.002(2)
F2 0.037(5) 0.015(4) 0.018(5) 0.012(7) 0.000 0.000

loop_
_atom_type_symbol
_atom_type_description
_atom_type_scat_dispersion_real
_atom_type_scat_dispersion_imag
_atom_type_scat_source
B B 0.0013 0.0007 'International Tables Vol C Tables 4.2.6.8 and 6.1.1.4'
F F 0.0171 0.0103 'International Tables Vol C Tables 4.2.6.8 and 6.1.1.4'
O O 0.0106 0.0060 'International Tables Vol C Tables 4.2.6.8 and 6.1.1.4'
Pb Pb -3.3944 10.1111 'International Tables Vol C Tables 4.2.6.8 and 6.1.1.4'

loop_
_geom_angle_atom_site_label_1
_geom_angle_atom_site_label_2
_geom_angle_atom_site_label_3
_geom_angle
_geom_angle_site_symmetry_1
_geom_angle_site_symmetry_3
_geom_angle_publ_flag
O1 Pb1 O1 157.0(3) 8_545 5_545 ?
O1 Pb1 O2 51.9(2) 8_545 4_655 ?
O1 Pb1 O2 51.9(2) 5_545 . ?
O1 Pb1 O2 120.5(2) 5_545 4_655 ?
O1 Pb1 O2 120.5(2) 8_545 . ?
O1 Pb1 F1 72.1(2) 8_545 . ?
O1 Pb1 F1 130.6(2) 8_545 4_655 ?
O1 Pb1 F1 72.1(2) 5_545 4_655 ?
O1 Pb1 F1 130.6(2) 5_545 . ?
O2 Pb1 O2 70.1(3) 4_655 . ?
O2 Pb1 F1 80.6(2) . 4_655 ?
O2 Pb1 F1 113.4(2) 4_655 4_655 ?
O2 Pb1 F1 113.4(2) . . ?
O2 Pb1 F1 80.6(2) 4_655 . ?
O3 Pb1 O1 119.4(2) 3_564 5_545 ?
O3 Pb1 O1 67.9(2) 2_664 5_545 ?
O3 Pb1 O1 119.4(2) 2_664 8_545 ?
O3 Pb1 O1 67.9(2) 3_564 8_545 ?
O3 Pb1 O2 171.2(2) 3_564 . ?
O3 Pb1 O2 118.7(2) 3_564 4_655 ?
O3 Pb1 O2 171.2(2) 2_664 4_655 ?
O3 Pb1 O2 118.7(2) 2_664 . ?
O3 Pb1 O3 52.5(3) 3_564 2_664 ?
O3 Pb1 F1 70.6(2) 2_664 4_655 ?
O3 Pb1 F1 70.6(2) 3_564 . ?
O3 Pb1 F1 95.8(2) 2_664 . ?
O3 Pb1 F1 95.8(2) 3_564 4_655 ?
F1 Pb1 F1 58.6(3) . 4_655 ?
F2 Pb1 O1 79.94(17) . 5_545 ?
F2 Pb1 O1 79.94(17) . 8_545 ?
F2 Pb1 O2 97.7(4) . 4_655 ?
F2 Pb1 O2 97.7(4) . . ?
F2 Pb1 O3 80.7(4) . 2_664 ?
F2 Pb1 O3 80.7(4) . 3_564 ?
F2 Pb1 F1 145.6(2) . . ?
F2 Pb1 F1 145.6(2) . 4_655 ?
O1 B1 O4 110.8(11) . 1_565 ?
O2 B1 O1 111.8(9) 2_674 . ?
O2 B1 O4 108.8(11) 2_674 1_565 ?
F1 B1 O1 109.0(9) . . ?
F1 B1 O2 110.2(9) . 2_674 ?
F1 B1 O4 106.0(8) . 1_565 ?
O1 B2 O2 117.0(10) . 5_455 ?
O1 B2 O3 119.3(9) . 1_565 ?
O3 B2 O2 123.5(10) 1_565 5_455 ?
O3 B3 O3 105.3(11) 4_655 . ?
O3 B3 O4 112.8(10) . . ?
O3 B3 O4 112.8(10) 4_655 . ?
F2 B3 O3 109.7(10) . . ?
F2 B3 O3 109.7(10) . 4_655 ?
F2 B3 O4 106.6(14) . . ?
B1 O1 Pb1 134.0(5) . 5_455 ?
B2 O1 Pb1 93.6(6) . 5_455 ?
B2 O1 B1 127.5(8) . . ?
B1 O2 Pb1 135.5(6) 2_675 . ?
B2 O2 Pb1 92.5(7) 5_545 . ?
B2 O2 B1 127.8(9) 5_545 2_675 ?
B2 O3 Pb1 121.9(7) 1_545 2_665 ?
B2 O3 B3 122.5(9) 1_545 . ?
B3 O3 Pb1 100.2(6) . 2_665 ?
B1 O4 B1 125.6(17) 1_545 4_645 ?
B3 O4 B1 115.6(6) . 1_545 ?
B3 O4 B1 115.6(6) . 4_645 ?
B1 F1 Pb1 141.0(6) . . ?
B3 F2 Pb1 146.9(12) . . ?

loop_
_geom_bond_atom_site_label_1
_geom_bond_atom_site_label_2
_geom_bond_distance
_geom_bond_site_symmetry_2
_geom_bond_publ_flag
Pb1 O1 2.641(7) 8_545 ?
Pb1 O1 2.641(7) 5_545 ?
Pb1 O2 2.663(8) 4_655 ?
Pb1 O2 2.663(8) . ?
Pb1 O3 2.589(8) 3_564 ?
Pb1 O3 2.589(8) 2_664 ?
Pb1 F1 2.724(7) . ?
Pb1 F1 2.724(7) 4_655 ?
Pb1 F2 2.413(8) . ?
B1 O1 1.435(12) . ?
B1 O2 1.430(14) 2_674 ?
B1 O4 1.538(14) 1_565 ?
B1 F1 1.403(15) . ?
B2 O1 1.357(14) . ?
B2 O2 1.364(14) 5_455 ?
B2 O3 1.361(14) 1_565 ?
B3 O3 1.440(11) 4_655 ?
B3 O3 1.440(11) . ?
B3 O4 1.52(2) . ?
B3 F2 1.43(2) . ?
O1 Pb1 2.641(7) 5_455 ?
O2 B1 1.430(14) 2_675 ?
O2 B2 1.364(14) 5_545 ?
O3 Pb1 2.589(8) 2_665 ?
O3 B2 1.361(14) 1_545 ?
O4 B1 1.538(14) 1_545 ?
O4 B1 1.538(14) 4_645 ?

loop_
_geom_torsion_atom_site_label_1
_geom_torsion_atom_site_label_2
_geom_torsion_atom_site_label_3
_geom_torsion_atom_site_label_4
_geom_torsion
_geom_torsion_site_symmetry_1
_geom_torsion_site_symmetry_2
_geom_torsion_site_symmetry_3
_geom_torsion_site_symmetry_4
_geom_torsion_publ_flag
O1 B1 F1 Pb1 -98.8(10) . . . . ?
O2 B1 O1 Pb1 36.1(14) 2_674 . . 5_455 ?
O2 B1 O1 B2 -112.4(11) 2_674 . . . ?
O2 B1 F1 Pb1 138.1(7) 2_674 . . . ?
O2 B2 O1 Pb1 22.3(10) 5_455 . . 5_455 ?
O2 B2 O1 B1 -179.8(10) 5_455 . . . ?
O3 B2 O1 Pb1 -153.7(10) 1_565 . . 5_455 ?
O3 B2 O1 B1 4.2(17) 1_565 . . . ?
O3 B3 O3 Pb1 -12.2(13) 4_655 . . 2_665 ?
O3 B3 O3 B2 -151.0(9) 4_655 . . 1_545 ?
O3 B3 O4 B1 40(2) . . . 1_545 ?
O3 B3 O4 B1 -159.0(12) . . . 4_645 ?
O3 B3 O4 B1 159.0(12) 4_655 . . 1_545 ?
O3 B3 O4 B1 -40(2) 4_655 . . 4_645 ?
O3 B3 F2 Pb1 -57.6(9) 4_655 . . . ?
O3 B3 F2 Pb1 57.6(9) . . . . ?
O4 B1 O1 Pb1 157.6(7) 1_565 . . 5_455 ?
O4 B1 O1 B2 9.1(16) 1_565 . . . ?
O4 B1 F1 Pb1 20.6(15) 1_565 . . . ?
O4 B3 O3 Pb1 111.2(11) . . . 2_665 ?
O4 B3 O3 B2 -27.5(18) . . . 1_545 ?
O4 B3 F2 Pb1 180.000(4) . . . . ?
F1 B1 O1 Pb1 -86.1(10) . . . 5_455 ?
F1 B1 O1 B2 125.4(10) . . . . ?
F2 B3 O3 Pb1 -130.2(9) . . . 2_665 ?
F2 B3 O3 B2 91.1(15) . . . 1_545 ?
F2 B3 O4 B1 -80.6(13) . . . 1_545 ?
F2 B3 O4 B1 80.6(13) . . . 4_645 ?
